data_4345909
loop_
_publ_author_name
'Peryshkov, Dmitry V.'
'Strauss, Steven H.'

_publ_section_title
;
 Exceptional Structural Compliance of the B12F12(2-) Superweak Anion.
;
_journal_issue 7
_journal_name_full 'Inorganic chemistry'
_journal_page_first 4072
_journal_page_last 4083
_journal_paper_doi 10.1021/acs.inorgchem.7b00051
_journal_volume 56
_journal_year 2017
_chemical_formula_sum 'C8 H12 Ag2 B12 F12 N4'
_chemical_formula_weight 737.68
_space_group_crystal_system orthorhombic
_space_group_IT_number 66
_space_group_name_Hall '-C 2 2c'
_space_group_name_H-M_alt 'C c c m'
_symmetry_space_group_name_Hall '-C 2 2c'
_symmetry_space_group_name_H-M 'C c c m'
_atom_sites_solution_hydrogens geom
_audit_creation_method SHELXL-2016/6
_cell_angle_alpha 90
_cell_angle_beta 90
_cell_angle_gamma 90
_cell_formula_units_Z 4
_cell_length_a 11.4426(7)
_cell_length_b 13.6213(7)
_cell_length_c 15.6534(8)
_cell_measurement_reflns_used 9957
_cell_measurement_temperature 120(2)
_cell_measurement_theta_max 31.54
_cell_measurement_theta_min 2.32
_cell_volume 2439.8(2)
_computing_cell_refinement 'Bruker SAINT'
_computing_data_collection 'Bruker APEX2'
_computing_data_reduction 'Bruker SAINT'
_computing_molecular_graphics 'Bruker SHELXTL'
_computing_publication_material 'Bruker SHELXTL'
_computing_structure_refinement 'SHELXL-2016/6 (Sheldrick, 2016)'
_computing_structure_solution 'SHELXS-97 (Sheldrick, 2008)'
_diffrn_ambient_temperature 120(2)
_diffrn_measured_fraction_theta_full 1.000
_diffrn_measured_fraction_theta_max 1.000
_diffrn_measurement_device_type 'Bruker APEX-II CCD'
_diffrn_measurement_method '\f and \w scans'
_diffrn_radiation_type MoK\a
_diffrn_radiation_wavelength 0.71073
_diffrn_reflns_av_R_equivalents 0.0563
_diffrn_reflns_av_unetI/netI 0.0234
_diffrn_reflns_Laue_measured_fraction_full 1.000
_diffrn_reflns_Laue_measured_fraction_max 1.000
_diffrn_reflns_limit_h_max 16
_diffrn_reflns_limit_h_min -16
_diffrn_reflns_limit_k_max 19
_diffrn_reflns_limit_k_min -19
_diffrn_reflns_limit_l_max 22
_diffrn_reflns_limit_l_min -22
_diffrn_reflns_number 29198
_diffrn_reflns_point_group_measured_fraction_full 1.000
_diffrn_reflns_point_group_measured_fraction_max 1.000
_diffrn_reflns_theta_full 25.242
_diffrn_reflns_theta_max 30.998
_diffrn_reflns_theta_min 2.325
_exptl_absorpt_coefficient_mu 1.704
_exptl_absorpt_correction_T_max 0.9023
_exptl_absorpt_correction_T_min 0.8442
_exptl_absorpt_correction_type multi-scan
_exptl_absorpt_process_details
;
Sheldrick, G. M., SADABS, v. 2.10, Bruker AXS, Madison, WI
;
_exptl_crystal_colour colourless
_exptl_crystal_density_diffrn 2.008
_exptl_crystal_density_meas ?
_exptl_crystal_description prism
_exptl_crystal_F_000 1400
_exptl_crystal_size_max 0.297
_exptl_crystal_size_mid 0.074
_exptl_crystal_size_min 0.072
_refine_diff_density_max 1.066
_refine_diff_density_min -1.062
_refine_diff_density_rms 0.106
_refine_ls_extinction_method none
_refine_ls_goodness_of_fit_ref 1.037
_refine_ls_hydrogen_treatment constr
_refine_ls_matrix_type full
_refine_ls_number_parameters 94
_refine_ls_number_reflns 2017
_refine_ls_number_restraints 0
_refine_ls_restrained_S_all 1.037
_refine_ls_R_factor_all 0.0340
_refine_ls_R_factor_gt 0.0264
_refine_ls_shift/su_max 0.000
_refine_ls_shift/su_mean 0.000
_refine_ls_structure_factor_coef Fsqd
_refine_ls_weighting_details 'w=1/[\s^2^(Fo^2^)+(0.0421P)^2^+2.8615P] where P=(Fo^2^+2Fc^2^)/3'
_refine_ls_weighting_scheme calc
_refine_ls_wR_factor_gt 0.0709
_refine_ls_wR_factor_ref 0.0766
_reflns_Friedel_coverage 0.000
_reflns_number_gt 1667
_reflns_number_total 2017
_reflns_threshold_expression 'I > 2\s(I)'
_cod_data_source_file ic7b00051_si_003.cif
_cod_data_source_block ss263
_cod_depositor_comments
;
The following automatic conversions were performed:

'_exptl_crystal_density_meas' value 'none' was changed to '?' - the
value is perceived as not measured.

Automatic conversion script
Id: cif_fix_values 4973 2017-02-22 13:04:09Z antanas 

 Adding full bibliography for 4345908--4345909.cif.
;
_cod_database_code 4345909
_shelx_shelxl_version_number 2016/6
_shelx_space_group_comment
;
The symmetry employed for this shelxl refinement is uniquely defined
by the following loop, which should always be used as a source of
symmetry information in preference to the above space-group names.
They are only intended as comments.
;
_shelx_estimated_absorpt_t_min 0.435
_shelx_estimated_absorpt_t_max 0.794

loop_
_space_group_symop_operation_xyz
'x, y, z'
'-x, -y, z'
'-x, y, -z+1/2'
'x, -y, -z+1/2'
'x+1/2, y+1/2, z'
'-x+1/2, -y+1/2, z'
'-x+1/2, y+1/2, -z+1/2'
'x+1/2, -y+1/2, -z+1/2'
'-x, -y, -z'
'x, y, -z'
'x, -y, z-1/2'
'-x, y, z-1/2'
'-x+1/2, -y+1/2, -z'
'x+1/2, y+1/2, -z'
'x+1/2, -y+1/2, z-1/2'
'-x+1/2, y+1/2, z-1/2'

loop_
_atom_site_label
_atom_site_type_symbol
_atom_site_fract_x
_atom_site_fract_y
_atom_site_fract_z
_atom_site_U_iso_or_equiv
_atom_site_adp_type
_atom_site_occupancy
_atom_site_site_symmetry_order
_atom_site_calc_flag
_atom_site_refinement_flags_posn
_atom_site_refinement_flags_adp
_atom_site_refinement_flags_occupancy
Ag1 Ag 0.000000 0.000000 0.35001(2) 0.02477(8) Uani 1 2 d S T P
F2 F -0.36423(11) 0.08336(9) 0.60510(7) 0.0283(3) Uani 1 1 d . . .
F1 F -0.11697(13) 0.05289(11) 0.500000 0.0213(3) Uani 1 2 d S T P
F3 F 0.01957(13) 0.25692(14) 0.500000 0.0280(4) Uani 1 2 d S T P
F4 F -0.12572(10) 0.19156(8) 0.33277(6) 0.0270(2) Uani 1 1 d . . .
B1 B -0.1785(2) 0.1406(2) 0.500000 0.0175(5) Uani 1 2 d S T P
B4 B -0.18202(18) 0.21766(15) 0.40767(11) 0.0187(4) Uani 1 1 d . . .
B2 B -0.31323(17) 0.15704(14) 0.55748(12) 0.0191(3) Uani 1 1 d . . .
B3 B -0.1015(2) 0.2548(2) 0.500000 0.0178(5) Uani 1 2 d S T P
N1 N 0.15968(16) 0.07545(14) 0.34117(11) 0.0293(4) Uani 1 1 d . . .
C1 C 0.25174(18) 0.10471(14) 0.33533(12) 0.0259(4) Uani 1 1 d . . .
C2 C 0.37053(19) 0.14190(18) 0.32735(15) 0.0359(5) Uani 1 1 d . . .
H2A H 0.426118 0.088779 0.338813 0.054 Uiso 1 1 calc R U .
H2B H 0.382683 0.195103 0.368543 0.054 Uiso 1 1 calc R U .
H2C H 0.382731 0.166849 0.269307 0.054 Uiso 1 1 calc R U .

loop_
_atom_site_aniso_label
_atom_site_aniso_U_11
_atom_site_aniso_U_22
_atom_site_aniso_U_33
_atom_site_aniso_U_23
_atom_site_aniso_U_13
_atom_site_aniso_U_12
Ag1 0.02046(12) 0.03016(13) 0.02369(12) 0.000 0.000 0.00289(7)
F2 0.0258(6) 0.0240(6) 0.0351(6) 0.0098(4) 0.0101(5) 0.0028(5)
F1 0.0242(7) 0.0196(7) 0.0201(6) 0.000 0.000 0.0083(6)
F3 0.0144(7) 0.0308(9) 0.0386(9) 0.000 0.000 0.0015(6)
F4 0.0339(6) 0.0304(6) 0.0167(4) 0.0002(4) 0.0079(4) 0.0114(5)
B1 0.0167(11) 0.0199(12) 0.0158(10) 0.000 0.000 0.0025(10)
B4 0.0201(9) 0.0216(9) 0.0145(7) 0.0006(6) 0.0023(6) 0.0048(7)
B2 0.0191(8) 0.0177(8) 0.0205(8) 0.0027(6) 0.0031(7) 0.0019(7)
B3 0.0143(11) 0.0188(12) 0.0202(11) 0.000 0.000 0.0030(9)
N1 0.0269(9) 0.0332(9) 0.0278(8) 0.0059(6) -0.0007(6) 0.0036(7)
C1 0.0277(9) 0.0258(9) 0.0243(8) 0.0043(7) -0.0032(7) 0.0039(7)
C2 0.0256(10) 0.0391(12) 0.0429(12) 0.0104(9) -0.0048(9) -0.0044(9)

loop_
_atom_type_symbol
_atom_type_description
_atom_type_scat_dispersion_real
_atom_type_scat_dispersion_imag
_atom_type_scat_source
B B 0.0013 0.0007 'International Tables Vol C Tables 4.2.6.8 and 6.1.1.4'
F F 0.0171 0.0103 'International Tables Vol C Tables 4.2.6.8 and 6.1.1.4'
Ag Ag -0.8971 1.1015 'International Tables Vol C Tables 4.2.6.8 and 6.1.1.4'
N N 0.0061 0.0033 'International Tables Vol C Tables 4.2.6.8 and 6.1.1.4'
C C 0.0033 0.0016 'International Tables Vol C Tables 4.2.6.8 and 6.1.1.4'
H H 0.0000 0.0000 'International Tables Vol C Tables 4.2.6.8 and 6.1.1.4'

loop_
_geom_angle_atom_site_label_1
_geom_angle_atom_site_label_2
_geom_angle_atom_site_label_3
_geom_angle
_geom_angle_site_symmetry_1
_geom_angle_site_symmetry_3
N1 Ag1 N1 172.44(9) . 2
N1 Ag1 Ag1 86.22(5) . 3
N1 Ag1 Ag1 86.22(5) 2 3
F1 B1 B4 121.17(11) . .
F1 B1 B4 121.17(11) . 10_556
B4 B1 B4 107.96(19) . 10_556
F1 B1 B3 119.9(2) . .
B4 B1 B3 59.98(11) . .
B4 B1 B3 59.98(11) 10_556 .
F1 B1 B2 122.87(17) . 10_556
B4 B1 B2 60.20(11) . 10_556
B4 B1 B2 108.19(16) 10_556 10_556
B3 B1 B2 108.29(16) . 10_556
F1 B1 B2 122.87(17) . .
B4 B1 B2 108.19(16) . .
B4 B1 B2 60.20(11) 10_556 .
B3 B1 B2 108.29(16) . .
B2 B1 B2 60.03(15) 10_556 .
F4 B4 B1 121.58(16) . .
F4 B4 B3 121.18(16) . .
B1 B4 B3 60.06(13) . .
F4 B4 B4 122.11(9) . 6_455
B1 B4 B4 108.00(13) . 6_455
B3 B4 B4 108.01(13) . 6_455
F4 B4 B2 121.09(15) . 13_456
B1 B4 B2 108.30(13) . 13_456
B3 B4 B2 59.99(13) . 13_456
B4 B4 B2 60.30(12) 6_455 13_456
F4 B4 B2 121.84(15) . 10_556
B1 B4 B2 60.23(12) . 10_556
B3 B4 B2 108.38(13) . 10_556
B4 B4 B2 59.98(13) 6_455 10_556
B2 B4 B2 108.64(13) 13_456 10_556
F2 B2 B3 121.92(16) . 13_456
F2 B2 B4 121.02(15) . 13_456
B3 B2 B4 59.86(11) 13_456 13_456
F2 B2 B4 121.56(15) . 10_556
B3 B2 B4 107.45(15) 13_456 10_556
B4 B2 B4 59.72(13) 13_456 10_556
F2 B2 B1 122.82(15) . .
B3 B2 B1 107.43(13) 13_456 .
B4 B2 B1 107.27(15) 13_456 .
B4 B2 B1 59.58(11) 10_556 .
F2 B2 B2 122.70(10) . 10_556
B3 B2 B2 59.82(7) 13_456 10_556
B4 B2 B2 107.72(8) 13_456 10_556
B4 B2 B2 107.66(8) 10_556 10_556
B1 B2 B2 59.99(8) . 10_556
F3 B3 B4 121.42(11) . .
F3 B3 B4 121.42(11) . 10_556
B4 B3 B4 107.92(19) . 10_556
F3 B3 B1 120.7(2) . .
B4 B3 B1 59.95(11) . .
B4 B3 B1 59.96(11) 10_556 .
F3 B3 B2 122.11(18) . 6_455
B4 B3 B2 108.38(16) . 6_455
B4 B3 B2 60.15(11) 10_556 6_455
B1 B3 B2 108.35(16) . 6_455
F3 B3 B2 122.11(18) . 13_456
B4 B3 B2 60.15(11) . 13_456
B4 B3 B2 108.38(16) 10_556 13_456
B1 B3 B2 108.35(16) . 13_456
B2 B3 B2 60.37(15) 6_455 13_456
C1 N1 Ag1 171.34(18) . .
N1 C1 C2 179.6(3) . .
C1 C2 H2A 109.5 . .
C1 C2 H2B 109.5 . .
H2A C2 H2B 109.5 . .
C1 C2 H2C 109.5 . .
H2A C2 H2C 109.5 . .
H2B C2 H2C 109.5 . .

loop_
_geom_bond_atom_site_label_1
_geom_bond_atom_site_label_2
_geom_bond_distance
_geom_bond_site_symmetry_2
Ag1 N1 2.1010(19) .
Ag1 N1 2.1010(19) 2
Ag1 Ag1 3.1311(4) 3
F2 B2 1.380(2) .
F1 B1 1.387(3) .
F3 B3 1.385(3) .
F4 B4 1.384(2) .
B1 B4 1.787(2) .
B1 B4 1.787(2) 10_556
B1 B3 1.789(4) .
B1 B2 1.799(3) 10_556
B1 B2 1.799(3) .
B4 B3 1.787(3) .
B4 B4 1.788(4) 6_455
B4 B2 1.793(3) 13_456
B4 B2 1.798(3) 10_556
B2 B3 1.790(3) 13_456
B2 B2 1.799(4) 10_556
N1 C1 1.130(3) .
C1 C2 1.456(3) .
C2 H2A 0.9800 .
C2 H2B 0.9800 .
C2 H2C 0.9800 .
